data_7051315
loop_
_publ_author_name
'Fang, Xinggao'
'Scott, Brian L.'
'John, Kevin D.'
'Kubas, Gregory J.'
'Watkin, John G.'

_publ_section_title
;
 Triphenylmethyl tris(p-methoxyphenyl)phosphonium cation: a
 structurally characterized phosphonium analog of hexaphenylethane
;
_journal_issue 10
_journal_name_full 'New Journal of Chemistry'
_journal_page_first 831
_journal_paper_doi 10.1039/b003233f
_journal_volume 24
_journal_year 2000
_chemical_formula_sum 'C72 H48 B F24 O3 P'
_chemical_formula_weight 1458.88
_chemical_name_systematic
;
 ?
;
_space_group_IT_number 2
_symmetry_cell_setting triclinic
_symmetry_space_group_name_Hall '-P 1'
_symmetry_space_group_name_H-M 'P -1'
_atom_sites_solution_hydrogens geom
_atom_sites_solution_primary direct
_atom_sites_solution_secondary difmap
_audit_creation_method SHELXL-97
_cell_angle_alpha 113.553(1)
_cell_angle_beta 104.959(1)
_cell_angle_gamma 97.734(1)
_cell_formula_units_Z 2
_cell_length_a 14.2714(8)
_cell_length_b 15.7335(9)
_cell_length_c 17.2879(9)
_cell_measurement_temperature 203(2)
_cell_volume 3311.7(3)
_computing_cell_refinement 'SAINT 4.05  (Bruker, 1996)'
_computing_data_collection 'SMART 4.210 (Bruker, 1996)'
_computing_data_reduction 'SAINT 4.05  (Bruker, 1996)'
_computing_molecular_graphics 'SHELXTL NT 5.10 (Bruker, 1997)'
_computing_publication_material 'SHELXTL NT 5.10 (Bruker, 1997)'
_computing_structure_refinement 'SHELXL-93 (Sheldrick, 1993)'
_computing_structure_solution 'SHELXS-97 (Sheldrick, 1990)'
_diffrn_ambient_temperature 203(2)
_diffrn_measurement_device_type 'Bruker P4/CCD'
_diffrn_measurement_method '\w and \f scans'
_diffrn_radiation_monochromator graphite
_diffrn_radiation_source 'fine-focus sealed tube'
_diffrn_radiation_type MoK\a
_diffrn_radiation_wavelength 0.71073
_diffrn_reflns_av_R_equivalents 0.0214
_diffrn_reflns_av_sigmaI/netI 0.0481
_diffrn_reflns_limit_h_max 15
_diffrn_reflns_limit_h_min -15
_diffrn_reflns_limit_k_max 17
_diffrn_reflns_limit_k_min -16
_diffrn_reflns_limit_l_max 19
_diffrn_reflns_limit_l_min -16
_diffrn_reflns_number 12747
_diffrn_reflns_theta_max 23.28
_diffrn_reflns_theta_min 1.47
_exptl_absorpt_coefficient_mu 0.158
_exptl_absorpt_correction_T_max 0.98
_exptl_absorpt_correction_T_min 0.97
_exptl_absorpt_correction_type empirical
_exptl_absorpt_process_details 'SADABS (Sheldrick, 1996)'
_exptl_crystal_colour colorless
_exptl_crystal_density_diffrn 1.463
_exptl_crystal_density_method 'not measured'
_exptl_crystal_description irregular
_exptl_crystal_F_000 1480
_exptl_crystal_size_max 0.21
_exptl_crystal_size_mid 0.16
_exptl_crystal_size_min 0.12
_refine_diff_density_max 0.748
_refine_diff_density_min -0.604
_refine_diff_density_rms 0.059
_refine_ls_extinction_method none
_refine_ls_goodness_of_fit_ref 1.540
_refine_ls_hydrogen_treatment noref
_refine_ls_matrix_type full
_refine_ls_number_parameters 910
_refine_ls_number_reflns 8914
_refine_ls_number_restraints 0
_refine_ls_restrained_S_all 1.540
_refine_ls_R_factor_all 0.0835
_refine_ls_R_factor_gt 0.0640
_refine_ls_shift/su_max 0.001
_refine_ls_shift/su_mean 0.000
_refine_ls_structure_factor_coef Fsqd
_refine_ls_weighting_details 'calc w=1/[\s^2^(Fo^2^)+(0.0715P)^2^+0.0000P] where P=(Fo^2^+2Fc^2^)/3'
_refine_ls_weighting_scheme calc
_refine_ls_wR_factor_gt 0.1693
_refine_ls_wR_factor_ref 0.1793
_reflns_number_gt 6928
_reflns_number_total 8914
_reflns_threshold_expression >2sigma(I)
_cod_data_source_file b003233f.txt
_cod_data_source_block ccd287
_cod_database_code 7051315

loop_
_symmetry_equiv_pos_as_xyz
'x, y, z'
'-x, -y, -z'

loop_
_atom_site_label
_atom_site_type_symbol
_atom_site_fract_x
_atom_site_fract_y
_atom_site_fract_z
_atom_site_U_iso_or_equiv
_atom_site_adp_type
_atom_site_occupancy
_atom_site_symmetry_multiplicity
_atom_site_calc_flag
_atom_site_refinement_flags
_atom_site_disorder_assembly
_atom_site_disorder_group
P1 P 0.18622(7) 0.44847(7) 0.29183(6) 0.0289(3) Uani 1 1 d . . .
F1 F 0.08955(19) 0.09937(19) 0.06453(16) 0.0591(7) Uani 1 1 d . . .
F2 F 0.24595(18) 0.1091(2) 0.08773(16) 0.0674(8) Uani 1 1 d . . .
F3 F 0.1365(2) -0.0274(2) 0.00904(19) 0.0730(8) Uani 1 1 d . . .
F4 F -0.0628(2) 0.1089(2) -0.2956(2) 0.0936(11) Uani 1 1 d . . .
F5 F -0.0845(2) -0.0374(2) -0.3298(2) 0.1089(14) Uani 1 1 d . . .
F6 F -0.1311(2) 0.0506(3) -0.2288(2) 0.1129(14) Uani 1 1 d . . .
F7 F 0.2343(3) -0.1044(2) -0.56187(19) 0.0862(10) Uani 1 1 d . . .
F8 F 0.2649(7) -0.1347(3) -0.4533(2) 0.227(4) Uani 1 1 d . . .
F9 F 0.1280(5) -0.1163(3) -0.5043(4) 0.207(4) Uani 1 1 d . . .
F10 F 0.3440(3) 0.2321(2) -0.4921(2) 0.0926(11) Uani 1 1 d . . .
F11 F 0.2522(4) 0.3000(4) -0.4256(4) 0.192(3) Uani 1 1 d . . .
F12 F 0.4052(4) 0.3336(3) -0.3627(3) 0.1302(17) Uani 1 1 d . . .
F13 F 0.7108(2) 0.2421(2) -0.1022(3) 0.0983(12) Uani 1 1 d . . .
F14 F 0.7572(2) 0.1177(2) -0.1139(3) 0.1008(12) Uani 1 1 d . . .
F15 F 0.7522(2) 0.2156(3) 0.0077(3) 0.1259(16) Uani 1 1 d . . .
F16 F 0.5147(3) -0.1314(2) -0.0770(3) 0.1223(16) Uani 1 1 d . . .
F17 F 0.3672(3) -0.1534(3) -0.1443(4) 0.156(2) Uani 1 1 d . . .
F18 F 0.4648(5) -0.1815(2) -0.2110(3) 0.159(2) Uani 1 1 d . . .
F19 F 0.2268(2) 0.5425(2) 0.02966(19) 0.0718(8) Uani 1 1 d . . .
F20 F 0.3080(3) 0.5730(3) -0.0458(3) 0.1136(14) Uani 1 1 d . . .
F21 F 0.1752(3) 0.4586(2) -0.1096(2) 0.1158(15) Uani 1 1 d . . .
F22 F 0.5933(2) 0.5209(2) 0.18798(19) 0.0840(9) Uani 1 1 d . . .
F23 F 0.5845(3) 0.3791(2) 0.16140(19) 0.0920(11) Uani 1 1 d . . .
F24 F 0.4859(2) 0.4506(3) 0.22198(19) 0.1187(15) Uani 1 1 d . . .
O1 O 0.0066(2) 0.2989(2) -0.10339(17) 0.0465(7) Uani 1 1 d . . .
O2 O 0.4348(2) 0.1914(2) 0.35130(19) 0.0491(7) Uani 1 1 d . . .
O3 O 0.4536(2) 0.8336(2) 0.4079(2) 0.0617(9) Uani 1 1 d . . .
C1 C 0.0985(3) 0.4621(2) 0.3619(2) 0.0285(8) Uani 1 1 d . . .
C2 C 0.1214(3) 0.4007(3) 0.1727(2) 0.0311(9) Uani 1 1 d . . .
C3 C 0.0363(3) 0.4235(3) 0.1351(3) 0.0352(9) Uani 1 1 d . . .
H3 H 0.0064 0.4619 0.1725 0.042 Uiso 1 1 calc R . .
C4 C -0.0049(3) 0.3907(3) 0.0440(3) 0.0364(9) Uani 1 1 d . . .
H4 H -0.0630 0.4055 0.0201 0.044 Uiso 1 1 calc R . .
C5 C 0.0407(3) 0.3351(3) -0.0126(2) 0.0340(9) Uani 1 1 d . . .
C6 C 0.1271(3) 0.3135(3) 0.0243(3) 0.0366(9) Uani 1 1 d . . .
H6 H 0.1585 0.2773 -0.0129 0.044 Uiso 1 1 calc R . .
C7 C 0.1665(3) 0.3449(3) 0.1150(3) 0.0342(9) Uani 1 1 d . . .
H7 H 0.2239 0.3291 0.1387 0.041 Uiso 1 1 calc R . .
C8 C -0.0811(3) 0.3208(3) -0.1445(3) 0.0481(11) Uani 1 1 d . . .
H8A H -0.0962 0.2919 -0.2084 0.072 Uiso 1 1 calc R . .
H8B H -0.0691 0.3893 -0.1215 0.072 Uiso 1 1 calc R . .
H8C H -0.1370 0.2959 -0.1314 0.072 Uiso 1 1 calc R . .
C9 C 0.2597(3) 0.3684(3) 0.3069(2) 0.0299(8) Uani 1 1 d . . .
C10 C 0.3644(3) 0.3997(3) 0.3443(3) 0.0390(10) Uani 1 1 d . . .
H10 H 0.3971 0.4626 0.3601 0.047 Uiso 1 1 calc R . .
C11 C 0.4196(3) 0.3391(3) 0.3580(3) 0.0456(11) Uani 1 1 d . . .
H11 H 0.4894 0.3614 0.3834 0.055 Uiso 1 1 calc R . .
C12 C 0.3723(3) 0.2447(3) 0.3342(3) 0.0366(9) Uani 1 1 d . . .
C13 C 0.2686(3) 0.2114(3) 0.2950(2) 0.0351(9) Uani 1 1 d . . .
H13 H 0.2362 0.1481 0.2779 0.042 Uiso 1 1 calc R . .
C14 C 0.2137(3) 0.2729(3) 0.2816(2) 0.0346(9) Uani 1 1 d . . .
H14 H 0.1440 0.2502 0.2548 0.042 Uiso 1 1 calc R . .
C15 C 0.3914(4) 0.0935(3) 0.3274(3) 0.0623(13) Uani 1 1 d . . .
H15A H 0.4436 0.0649 0.3436 0.093 Uiso 1 1 calc R . .
H15B H 0.3559 0.0591 0.2638 0.093 Uiso 1 1 calc R . .
H15C H 0.3454 0.0906 0.3587 0.093 Uiso 1 1 calc R . .
C16 C 0.2716(3) 0.5623(3) 0.3260(3) 0.0314(9) Uani 1 1 d . . .
C17 C 0.3355(3) 0.6217(3) 0.4149(3) 0.0346(9) Uani 1 1 d . . .
H17 H 0.3374 0.6005 0.4582 0.042 Uiso 1 1 calc R . .
C18 C 0.3949(3) 0.7101(3) 0.4390(3) 0.0422(10) Uani 1 1 d . . .
H18 H 0.4373 0.7479 0.4983 0.051 Uiso 1 1 calc R . .
C19 C 0.3927(3) 0.7441(3) 0.3762(3) 0.0445(11) Uani 1 1 d . . .
C20 C 0.3324(3) 0.6863(3) 0.2876(3) 0.0447(11) Uani 1 1 d . . .
H20 H 0.3320 0.7076 0.2446 0.054 Uiso 1 1 calc R . .
C21 C 0.2726(3) 0.5963(3) 0.2632(3) 0.0377(10) Uani 1 1 d . . .
H21 H 0.2322 0.5578 0.2034 0.045 Uiso 1 1 calc R . .
C22 C 0.4507(4) 0.8736(4) 0.3472(4) 0.0789(17) Uani 1 1 d . . .
H22A H 0.4969 0.9366 0.3780 0.118 Uiso 1 1 calc R . .
H22B H 0.3838 0.8781 0.3240 0.118 Uiso 1 1 calc R . .
H22C H 0.4695 0.8330 0.2985 0.118 Uiso 1 1 calc R . .
C23 C 0.1702(3) 0.5145(3) 0.4610(2) 0.0298(8) Uani 1 1 d . . .
C24 C 0.2401(3) 0.4724(3) 0.4945(2) 0.0320(9) Uani 1 1 d . . .
H24 H 0.2406 0.4104 0.4578 0.038 Uiso 1 1 calc R . .
C25 C 0.3085(3) 0.5212(3) 0.5813(3) 0.0361(9) Uani 1 1 d . . .
H25 H 0.3554 0.4924 0.6017 0.043 Uiso 1 1 calc R . .
C26 C 0.3072(3) 0.6127(3) 0.6379(3) 0.0422(10) Uani 1 1 d . . .
H26 H 0.3534 0.6459 0.6961 0.051 Uiso 1 1 calc R . .
C27 C 0.2367(3) 0.6537(3) 0.6069(3) 0.0411(10) Uani 1 1 d . . .
H27 H 0.2347 0.7147 0.6448 0.049 Uiso 1 1 calc R . .
C28 C 0.1685(3) 0.6053(3) 0.5199(3) 0.0353(9) Uani 1 1 d . . .
H28 H 0.1208 0.6340 0.5004 0.042 Uiso 1 1 calc R . .
C29 C 0.0277(3) 0.5235(3) 0.3425(2) 0.0288(8) Uani 1 1 d . . .
C30 C 0.0641(3) 0.6116(3) 0.3440(2) 0.0334(9) Uani 1 1 d . . .
H30 H 0.1319 0.6325 0.3529 0.040 Uiso 1 1 calc R . .
C31 C 0.0004(3) 0.6683(3) 0.3323(3) 0.0401(10) Uani 1 1 d . . .
H31 H 0.0259 0.7267 0.3336 0.048 Uiso 1 1 calc R . .
C32 C -0.0998(3) 0.6386(3) 0.3188(3) 0.0444(11) Uani 1 1 d . . .
H32 H -0.1423 0.6764 0.3102 0.053 Uiso 1 1 calc R . .
C33 C -0.1373(3) 0.5526(3) 0.3178(3) 0.0457(11) Uani 1 1 d . . .
H33 H -0.2052 0.5326 0.3090 0.055 Uiso 1 1 calc R . .
C34 C -0.0741(3) 0.4959(3) 0.3298(3) 0.0359(9) Uani 1 1 d . . .
H34 H -0.1003 0.4382 0.3294 0.043 Uiso 1 1 calc R . .
C36 C 0.0371(3) 0.3276(3) 0.4000(3) 0.0379(10) Uani 1 1 d . . .
H36 H 0.0759 0.3677 0.4599 0.046 Uiso 1 1 calc R . .
C37 C -0.0194(3) 0.2361(3) 0.3758(3) 0.0491(11) Uani 1 1 d . . .
H37 H -0.0170 0.2152 0.4194 0.059 Uiso 1 1 calc R . .
C38 C -0.0788(3) 0.1761(3) 0.2879(4) 0.0545(12) Uani 1 1 d . . .
H38 H -0.1158 0.1145 0.2716 0.065 Uiso 1 1 calc R . .
C39 C -0.0826(3) 0.2084(3) 0.2250(3) 0.0514(12) Uani 1 1 d . . .
H39 H -0.1237 0.1687 0.1657 0.062 Uiso 1 1 calc R . .
C40 C -0.0263(3) 0.2993(3) 0.2481(3) 0.0422(10) Uani 1 1 d . . .
H40 H -0.0305 0.3200 0.2042 0.051 Uiso 1 1 calc R . .
C41 C 0.0366(3) 0.3602(3) 0.3365(3) 0.0315(9) Uani 1 1 d . . .
C42 C 0.2256(3) 0.1195(2) -0.1506(2) 0.0273(8) Uani 1 1 d . . .
C43 C 0.2305(3) 0.1069(2) -0.0734(2) 0.0303(8) Uani 1 1 d . . .
H43 H 0.2932 0.1195 -0.0317 0.036 Uiso 1 1 calc R . .
C44 C 0.1449(3) 0.0765(3) -0.0580(2) 0.0328(9) Uani 1 1 d . . .
C45 C 0.0499(3) 0.0574(3) -0.1185(3) 0.0373(9) Uani 1 1 d . . .
H45 H -0.0079 0.0368 -0.1083 0.045 Uiso 1 1 calc R . .
C46 C 0.0435(3) 0.0697(3) -0.1935(3) 0.0341(9) Uani 1 1 d . . .
C47 C 0.1294(3) 0.0997(2) -0.2095(2) 0.0313(9) Uani 1 1 d . . .
H47 H 0.1223 0.1068 -0.2614 0.038 Uiso 1 1 calc R . .
C48 C 0.1538(3) 0.0645(3) 0.0248(3) 0.0452(11) Uani 1 1 d . . .
C49 C -0.0574(3) 0.0475(3) -0.2614(3) 0.0471(11) Uani 1 1 d . . .
C50 C 0.3086(3) 0.1465(3) -0.2642(2) 0.0292(8) Uani 1 1 d . . .
C51 C 0.2758(3) 0.0495(3) -0.3300(3) 0.0353(9) Uani 1 1 d . . .
H51 H 0.2648 0.0019 -0.3120 0.042 Uiso 1 1 calc R . .
C52 C 0.2594(3) 0.0220(3) -0.4195(3) 0.0418(10) Uani 1 1 d . . .
C53 C 0.2743(3) 0.0912(3) -0.4489(3) 0.0442(11) Uani 1 1 d . . .
H53 H 0.2620 0.0731 -0.5096 0.053 Uiso 1 1 calc R . .
C54 C 0.3073(3) 0.1864(3) -0.3873(3) 0.0372(10) Uani 1 1 d . . .
C55 C 0.3246(3) 0.2138(3) -0.2962(2) 0.0313(9) Uani 1 1 d . . .
H55 H 0.3474 0.2789 -0.2557 0.038 Uiso 1 1 calc R . .
C56 C 0.2253(6) -0.0816(4) -0.4845(4) 0.0784(17) Uani 1 1 d . . .
C57 C 0.3209(4) 0.2598(3) -0.4191(3) 0.0548(12) Uani 1 1 d . . .
C58 C 0.4185(3) 0.1153(2) -0.1384(2) 0.0279(8) Uani 1 1 d . . .
C59 C 0.5193(3) 0.1610(3) -0.1182(2) 0.0315(9) Uani 1 1 d . . .
H59 H 0.5347 0.2221 -0.1146 0.038 Uiso 1 1 calc R . .
C60 C 0.5968(3) 0.1188(3) -0.1035(3) 0.0334(9) Uani 1 1 d . . .
C61 C 0.5770(3) 0.0273(3) -0.1088(3) 0.0375(9) Uani 1 1 d . . .
H61 H 0.6289 -0.0010 -0.0983 0.045 Uiso 1 1 calc R . .
C62 C 0.4785(3) -0.0203(2) -0.1302(2) 0.0308(9) Uani 1 1 d . . .
C63 C 0.4017(3) 0.0227(3) -0.1445(2) 0.0293(8) Uani 1 1 d . . .
H63 H 0.3361 -0.0113 -0.1588 0.035 Uiso 1 1 calc R . .
C64 C 0.7026(3) 0.1716(3) -0.0790(3) 0.0498(12) Uani 1 1 d . . .
C65 C 0.4557(3) -0.1193(3) -0.1401(3) 0.0387(10) Uani 1 1 d . . .
C66 C 0.3595(3) 0.2804(2) -0.0844(2) 0.0264(8) Uani 1 1 d . . .
C67 C 0.3044(3) 0.3440(3) -0.0952(2) 0.0314(9) Uani 1 1 d . . .
H67 H 0.2550 0.3245 -0.1505 0.038 Uiso 1 1 calc R . .
C68 C 0.3202(3) 0.4353(3) -0.0267(3) 0.0364(9) Uani 1 1 d . . .
C69 C 0.3942(3) 0.4668(3) 0.0562(3) 0.0412(10) Uani 1 1 d . . .
H69 H 0.4067 0.5285 0.1019 0.049 Uiso 1 1 calc R . .
C70 C 0.4485(3) 0.4053(3) 0.0694(2) 0.0352(9) Uani 1 1 d . . .
C71 C 0.4319(3) 0.3145(3) 0.0009(2) 0.0315(9) Uani 1 1 d . . .
H71 H 0.4703 0.2746 0.0118 0.038 Uiso 1 1 calc R . .
C72 C 0.2583(4) 0.5009(3) -0.0392(3) 0.0478(11) Uani 1 1 d . . .
C73 C 0.5247(4) 0.4376(3) 0.1588(3) 0.0560(12) Uani 1 1 d . . .
B1 B 0.3300(3) 0.1667(3) -0.1599(3) 0.0283(9) Uani 1 1 d . . .

loop_
_atom_site_aniso_label
_atom_site_aniso_U_11
_atom_site_aniso_U_22
_atom_site_aniso_U_33
_atom_site_aniso_U_23
_atom_site_aniso_U_13
_atom_site_aniso_U_12
P1 0.0294(5) 0.0313(6) 0.0289(6) 0.0147(5) 0.0116(4) 0.0101(4)
F1 0.0623(16) 0.0864(19) 0.0533(16) 0.0393(15) 0.0406(14) 0.0302(15)
F2 0.0463(15) 0.122(2) 0.0408(15) 0.0462(16) 0.0148(13) 0.0121(15)
F3 0.117(2) 0.0642(19) 0.0697(19) 0.0482(16) 0.0471(18) 0.0364(17)
F4 0.0605(18) 0.104(2) 0.112(3) 0.078(2) -0.0161(17) 0.0061(17)
F5 0.072(2) 0.078(2) 0.087(2) -0.013(2) -0.0322(18) 0.0232(18)
F6 0.0341(16) 0.221(4) 0.092(2) 0.080(3) 0.0199(17) 0.034(2)
F7 0.142(3) 0.0603(19) 0.0371(17) 0.0036(15) 0.0309(17) 0.0295(19)
F8 0.517(12) 0.051(2) 0.048(2) 0.0073(19) 0.007(4) 0.102(4)
F9 0.235(6) 0.093(3) 0.165(5) -0.059(3) 0.127(5) -0.087(4)
F10 0.167(3) 0.089(2) 0.078(2) 0.0603(19) 0.083(2) 0.055(2)
F11 0.229(5) 0.263(6) 0.403(8) 0.309(6) 0.265(6) 0.220(5)
F12 0.222(5) 0.072(2) 0.090(3) 0.051(2) 0.044(3) -0.008(3)
F13 0.0495(17) 0.092(2) 0.192(4) 0.100(3) 0.045(2) 0.0155(16)
F14 0.0542(18) 0.0646(19) 0.188(4) 0.040(2) 0.071(2) 0.0239(16)
F15 0.054(2) 0.174(4) 0.088(3) 0.037(3) 0.0000(19) -0.038(2)
F16 0.145(3) 0.063(2) 0.122(3) 0.066(2) -0.034(3) -0.004(2)
F17 0.088(3) 0.090(3) 0.370(7) 0.157(4) 0.107(4) 0.041(2)
F18 0.353(7) 0.0299(17) 0.117(3) 0.0199(19) 0.148(4) 0.026(3)
F19 0.098(2) 0.0770(19) 0.0706(19) 0.0379(16) 0.0508(17) 0.0590(17)
F20 0.153(3) 0.107(3) 0.205(4) 0.126(3) 0.133(3) 0.094(3)
F21 0.139(3) 0.089(2) 0.071(2) 0.0043(19) -0.014(2) 0.083(2)
F22 0.079(2) 0.076(2) 0.0548(18) 0.0138(16) -0.0029(15) -0.0090(17)
F23 0.107(3) 0.083(2) 0.0515(18) 0.0227(17) -0.0140(17) 0.027(2)
F24 0.083(2) 0.212(4) 0.0349(17) 0.050(2) 0.0137(16) -0.005(3)
O1 0.0576(18) 0.0596(19) 0.0295(16) 0.0211(15) 0.0174(14) 0.0300(15)
O2 0.0518(18) 0.0474(18) 0.0550(19) 0.0291(15) 0.0137(15) 0.0250(15)
O3 0.0512(19) 0.0498(19) 0.084(2) 0.0442(18) 0.0082(17) -0.0037(15)
C1 0.033(2) 0.029(2) 0.026(2) 0.0124(17) 0.0140(16) 0.0078(16)
C2 0.034(2) 0.030(2) 0.032(2) 0.0153(18) 0.0130(17) 0.0101(17)
C3 0.039(2) 0.037(2) 0.031(2) 0.0119(19) 0.0167(18) 0.0170(18)
C4 0.035(2) 0.041(2) 0.035(2) 0.016(2) 0.0119(18) 0.0195(18)
C5 0.045(2) 0.030(2) 0.028(2) 0.0133(18) 0.0135(18) 0.0105(18)
C6 0.044(2) 0.041(2) 0.036(2) 0.018(2) 0.0235(19) 0.0241(19)
C7 0.038(2) 0.039(2) 0.036(2) 0.021(2) 0.0177(19) 0.0207(19)
C8 0.049(3) 0.064(3) 0.036(2) 0.028(2) 0.013(2) 0.020(2)
C9 0.032(2) 0.033(2) 0.027(2) 0.0144(18) 0.0128(17) 0.0111(17)
C10 0.036(2) 0.040(2) 0.051(3) 0.028(2) 0.017(2) 0.0122(19)
C11 0.033(2) 0.055(3) 0.063(3) 0.036(2) 0.020(2) 0.018(2)
C12 0.044(2) 0.042(2) 0.034(2) 0.022(2) 0.0176(19) 0.021(2)
C13 0.042(2) 0.031(2) 0.030(2) 0.0116(18) 0.0121(18) 0.0106(18)
C14 0.033(2) 0.036(2) 0.033(2) 0.0126(19) 0.0110(17) 0.0140(18)
C15 0.080(4) 0.043(3) 0.063(3) 0.024(2) 0.016(3) 0.032(3)
C16 0.031(2) 0.034(2) 0.038(2) 0.0213(19) 0.0162(18) 0.0125(17)
C17 0.032(2) 0.039(2) 0.034(2) 0.020(2) 0.0105(18) 0.0048(18)
C18 0.035(2) 0.044(2) 0.044(3) 0.023(2) 0.0070(19) 0.0026(19)
C19 0.031(2) 0.040(2) 0.064(3) 0.030(2) 0.012(2) 0.0037(19)
C20 0.036(2) 0.055(3) 0.061(3) 0.043(2) 0.016(2) 0.012(2)
C21 0.034(2) 0.046(3) 0.043(2) 0.027(2) 0.0149(19) 0.0144(19)
C22 0.064(3) 0.073(4) 0.120(5) 0.076(4) 0.018(3) 0.005(3)
C23 0.033(2) 0.031(2) 0.030(2) 0.0166(19) 0.0153(17) 0.0053(17)
C24 0.038(2) 0.030(2) 0.033(2) 0.0173(19) 0.0167(18) 0.0087(17)
C25 0.036(2) 0.041(2) 0.034(2) 0.022(2) 0.0104(18) 0.0061(18)
C26 0.044(2) 0.039(2) 0.031(2) 0.013(2) 0.0038(19) -0.001(2)
C27 0.050(3) 0.030(2) 0.033(2) 0.008(2) 0.012(2) 0.0051(19)
C28 0.037(2) 0.035(2) 0.034(2) 0.014(2) 0.0164(19) 0.0086(18)
C29 0.033(2) 0.030(2) 0.024(2) 0.0092(17) 0.0134(16) 0.0105(17)
C30 0.032(2) 0.033(2) 0.037(2) 0.0123(18) 0.0174(18) 0.0125(17)
C31 0.053(3) 0.034(2) 0.037(2) 0.017(2) 0.019(2) 0.016(2)
C32 0.048(3) 0.055(3) 0.047(3) 0.031(2) 0.023(2) 0.028(2)
C33 0.034(2) 0.058(3) 0.057(3) 0.033(2) 0.020(2) 0.017(2)
C34 0.032(2) 0.042(2) 0.040(2) 0.022(2) 0.0159(18) 0.0112(18)
C36 0.033(2) 0.030(2) 0.049(3) 0.016(2) 0.0149(19) 0.0054(18)
C37 0.045(3) 0.040(3) 0.072(3) 0.033(3) 0.022(2) 0.011(2)
C38 0.045(3) 0.028(2) 0.084(4) 0.020(3) 0.022(3) 0.006(2)
C39 0.037(2) 0.037(2) 0.060(3) 0.005(2) 0.016(2) 0.000(2)
C40 0.037(2) 0.038(2) 0.043(3) 0.012(2) 0.017(2) 0.0036(19)
C41 0.027(2) 0.026(2) 0.038(2) 0.0097(19) 0.0138(18) 0.0071(16)
C42 0.028(2) 0.0250(19) 0.029(2) 0.0118(17) 0.0104(16) 0.0070(16)
C43 0.031(2) 0.030(2) 0.029(2) 0.0120(18) 0.0101(17) 0.0088(17)
C44 0.038(2) 0.032(2) 0.033(2) 0.0173(18) 0.0155(18) 0.0106(17)
C45 0.032(2) 0.038(2) 0.048(3) 0.022(2) 0.0196(19) 0.0092(18)
C46 0.032(2) 0.030(2) 0.036(2) 0.0146(19) 0.0066(18) 0.0035(17)
C47 0.038(2) 0.030(2) 0.028(2) 0.0147(18) 0.0116(18) 0.0119(17)
C48 0.043(3) 0.056(3) 0.048(3) 0.028(2) 0.025(2) 0.016(2)
C49 0.035(2) 0.056(3) 0.049(3) 0.023(3) 0.013(2) 0.012(2)
C50 0.031(2) 0.029(2) 0.028(2) 0.0127(18) 0.0119(16) 0.0087(16)
C51 0.044(2) 0.032(2) 0.033(2) 0.017(2) 0.0155(18) 0.0079(18)
C52 0.057(3) 0.033(2) 0.031(2) 0.011(2) 0.012(2) 0.011(2)
C53 0.066(3) 0.045(3) 0.027(2) 0.015(2) 0.020(2) 0.024(2)
C54 0.054(3) 0.037(2) 0.035(2) 0.021(2) 0.026(2) 0.021(2)
C55 0.037(2) 0.029(2) 0.032(2) 0.0145(18) 0.0154(17) 0.0130(17)
C56 0.134(6) 0.040(3) 0.046(4) 0.015(3) 0.024(3) 0.007(3)
C57 0.096(4) 0.040(3) 0.045(3) 0.023(2) 0.038(3) 0.026(3)
C58 0.035(2) 0.027(2) 0.023(2) 0.0118(17) 0.0115(16) 0.0068(16)
C59 0.037(2) 0.028(2) 0.033(2) 0.0152(18) 0.0155(17) 0.0070(17)
C60 0.032(2) 0.030(2) 0.040(2) 0.0161(19) 0.0145(18) 0.0089(17)
C61 0.037(2) 0.038(2) 0.044(2) 0.020(2) 0.0174(19) 0.0180(19)
C62 0.040(2) 0.025(2) 0.024(2) 0.0085(17) 0.0105(17) 0.0081(17)
C63 0.029(2) 0.033(2) 0.025(2) 0.0118(17) 0.0111(16) 0.0054(17)
C64 0.033(2) 0.045(3) 0.079(4) 0.033(3) 0.021(2) 0.013(2)
C65 0.046(3) 0.027(2) 0.040(3) 0.014(2) 0.013(2) 0.0104(19)
C66 0.0282(19) 0.028(2) 0.025(2) 0.0133(17) 0.0115(16) 0.0072(16)
C67 0.037(2) 0.035(2) 0.024(2) 0.0128(19) 0.0140(17) 0.0110(18)
C68 0.048(2) 0.031(2) 0.035(2) 0.013(2) 0.021(2) 0.0147(19)
C69 0.059(3) 0.026(2) 0.029(2) 0.0024(19) 0.019(2) 0.007(2)
C70 0.044(2) 0.032(2) 0.024(2) 0.0108(19) 0.0072(17) 0.0060(18)
C71 0.034(2) 0.032(2) 0.029(2) 0.0154(19) 0.0104(17) 0.0067(17)
C72 0.068(3) 0.039(3) 0.040(3) 0.014(2) 0.025(2) 0.025(2)
C73 0.074(3) 0.043(3) 0.036(3) 0.013(2) 0.007(2) 0.009(3)
B1 0.031(2) 0.027(2) 0.029(2) 0.013(2) 0.0112(19) 0.0073(18)

loop_
_atom_type_symbol
_atom_type_description
_atom_type_scat_dispersion_real
_atom_type_scat_dispersion_imag
_atom_type_scat_source
C C 0.0033 0.0016 'International Tables Vol C Tables 4.2.6.8 and 6.1.1.4'
H H 0.0000 0.0000 'International Tables Vol C Tables 4.2.6.8 and 6.1.1.4'
O O 0.0106 0.0060 'International Tables Vol C Tables 4.2.6.8 and 6.1.1.4'
P P 0.1023 0.0942 'International Tables Vol C Tables 4.2.6.8 and 6.1.1.4'
F F 0.0171 0.0103 'International Tables Vol C Tables 4.2.6.8 and 6.1.1.4'
B B 0.0013 0.0007 'International Tables Vol C Tables 4.2.6.8 and 6.1.1.4'

loop_
_geom_angle_atom_site_label_1
_geom_angle_atom_site_label_2
_geom_angle_atom_site_label_3
_geom_angle
_geom_angle_site_symmetry_1
_geom_angle_site_symmetry_3
_geom_angle_publ_flag
C9 P1 C16 108.05(16) . . ?
C9 P1 C2 107.03(17) . . ?
C16 P1 C2 106.19(17) . . ?
C9 P1 C1 109.63(16) . . ?
C16 P1 C1 111.37(16) . . ?
C2 P1 C1 114.29(16) . . ?
C5 O1 C8 118.2(3) . . ?
C12 O2 C15 118.3(3) . . ?
C19 O3 C22 117.9(4) . . ?
C41 C1 C23 112.2(3) . . ?
C41 C1 C29 110.6(3) . . ?
C23 C1 C29 110.6(3) . . ?
C41 C1 P1 108.2(2) . . ?
C23 C1 P1 104.9(2) . . ?
C29 C1 P1 110.1(2) . . ?
C3 C2 C7 118.0(3) . . ?
C3 C2 P1 124.4(3) . . ?
C7 C2 P1 117.3(3) . . ?
C4 C3 C2 121.6(3) . . ?
C3 C4 C5 119.7(3) . . ?
O1 C5 C6 116.0(3) . . ?
O1 C5 C4 124.7(3) . . ?
C6 C5 C4 119.3(3) . . ?
C7 C6 C5 120.6(3) . . ?
C6 C7 C2 120.9(3) . . ?
C14 C9 C10 117.9(3) . . ?
C14 C9 P1 120.9(3) . . ?
C10 C9 P1 121.2(3) . . ?
C11 C10 C9 120.8(4) . . ?
C10 C11 C12 120.6(4) . . ?
O2 C12 C13 125.1(4) . . ?
O2 C12 C11 115.3(3) . . ?
C13 C12 C11 119.5(3) . . ?
C14 C13 C12 119.5(4) . . ?
C13 C14 C9 121.7(3) . . ?
C21 C16 C17 117.3(3) . . ?
C21 C16 P1 119.5(3) . . ?
C17 C16 P1 123.1(3) . . ?
C18 C17 C16 121.3(4) . . ?
C17 C18 C19 120.7(4) . . ?
O3 C19 C20 124.9(4) . . ?
O3 C19 C18 115.7(4) . . ?
C20 C19 C18 119.4(4) . . ?
C19 C20 C21 119.8(4) . . ?
C20 C21 C16 121.5(4) . . ?
C28 C23 C24 117.3(3) . . ?
C28 C23 C1 121.6(3) . . ?
C24 C23 C1 121.1(3) . . ?
C25 C24 C23 121.4(3) . . ?
C24 C25 C26 120.2(4) . . ?
C27 C26 C25 119.2(4) . . ?
C26 C27 C28 120.8(4) . . ?
C27 C28 C23 121.1(4) . . ?
C34 C29 C30 117.4(3) . . ?
C34 C29 C1 120.4(3) . . ?
C30 C29 C1 122.0(3) . . ?
C31 C30 C29 120.9(3) . . ?
C32 C31 C30 120.4(4) . . ?
C31 C32 C33 119.8(4) . . ?
C32 C33 C34 120.1(4) . . ?
C33 C34 C29 121.3(4) . . ?
C41 C36 C37 121.2(4) . . ?
C38 C37 C36 120.5(4) . . ?
C39 C38 C37 119.0(4) . . ?
C38 C39 C40 121.1(4) . . ?
C39 C40 C41 120.7(4) . . ?
C36 C41 C40 117.4(3) . . ?
C36 C41 C1 122.1(3) . . ?
C40 C41 C1 120.4(3) . . ?
C47 C42 C43 115.7(3) . . ?
C47 C42 B1 124.5(3) . . ?
C43 C42 B1 119.4(3) . . ?
C44 C43 C42 121.9(3) . . ?
C43 C44 C45 120.7(3) . . ?
C43 C44 C48 120.0(3) . . ?
C45 C44 C48 119.3(3) . . ?
C46 C45 C44 118.3(3) . . ?
C45 C46 C47 121.2(3) . . ?
C45 C46 C49 119.9(3) . . ?
C47 C46 C49 118.9(3) . . ?
C46 C47 C42 122.2(3) . . ?
F1 C48 F3 105.6(3) . . ?
F1 C48 F2 105.9(3) . . ?
F3 C48 F2 105.9(3) . . ?
F1 C48 C44 113.2(3) . . ?
F3 C48 C44 112.9(4) . . ?
F2 C48 C44 112.6(3) . . ?
F5 C49 F6 105.3(4) . . ?
F5 C49 F4 105.8(4) . . ?
F6 C49 F4 104.2(4) . . ?
F5 C49 C46 113.8(4) . . ?
F6 C49 C46 113.6(4) . . ?
F4 C49 C46 113.2(4) . . ?
C55 C50 C51 115.1(3) . . ?
C55 C50 B1 127.9(3) . . ?
C51 C50 B1 116.9(3) . . ?
C52 C51 C50 123.1(3) . . ?
C51 C52 C53 120.0(4) . . ?
C51 C52 C56 119.8(4) . . ?
C53 C52 C56 120.2(4) . . ?
C54 C53 C52 119.0(4) . . ?
C53 C54 C55 120.6(3) . . ?
C53 C54 C57 118.9(4) . . ?
C55 C54 C57 120.5(4) . . ?
C50 C55 C54 122.1(3) . . ?
F8 C56 F7 107.6(6) . . ?
F8 C56 F9 103.1(6) . . ?
F7 C56 F9 103.2(5) . . ?
F8 C56 C52 113.6(5) . . ?
F7 C56 C52 117.1(4) . . ?
F9 C56 C52 110.8(5) . . ?
F11 C57 F10 109.9(5) . . ?
F11 C57 F12 104.2(5) . . ?
F10 C57 F12 98.3(4) . . ?
F11 C57 C54 115.7(4) . . ?
F10 C57 C54 114.9(4) . . ?
F12 C57 C54 111.8(4) . . ?
C63 C58 C59 115.0(3) . . ?
C63 C58 B1 124.6(3) . . ?
C59 C58 B1 120.2(3) . . ?
C60 C59 C58 122.6(3) . . ?
C59 C60 C61 120.5(3) . . ?
C59 C60 C64 120.5(3) . . ?
C61 C60 C64 118.9(3) . . ?
C62 C61 C60 118.3(3) . . ?
C61 C62 C63 120.7(3) . . ?
C61 C62 C65 119.0(3) . . ?
C63 C62 C65 120.3(3) . . ?
C62 C63 C58 122.8(3) . . ?
F14 C64 F15 105.1(4) . . ?
F14 C64 F13 106.2(4) . . ?
F15 C64 F13 103.1(4) . . ?
F14 C64 C60 114.3(4) . . ?
F15 C64 C60 113.7(4) . . ?
F13 C64 C60 113.5(4) . . ?
F17 C65 F18 104.0(4) . . ?
F17 C65 F16 104.5(4) . . ?
F18 C65 F16 102.7(4) . . ?
F17 C65 C62 116.0(3) . . ?
F18 C65 C62 113.4(4) . . ?
F16 C65 C62 114.7(3) . . ?
C67 C66 C71 115.2(3) . . ?
C67 C66 B1 122.8(3) . . ?
C71 C66 B1 121.2(3) . . ?
C68 C67 C66 122.7(3) . . ?
C69 C68 C67 120.0(3) . . ?
C69 C68 C72 118.4(3) . . ?
C67 C68 C72 121.7(4) . . ?
C70 C69 C68 118.7(3) . . ?
C69 C70 C71 120.8(3) . . ?
C69 C70 C73 118.6(4) . . ?
C71 C70 C73 120.6(4) . . ?
C70 C71 C66 122.6(3) . . ?
F21 C72 F20 106.9(4) . . ?
F21 C72 F19 104.1(4) . . ?
F20 C72 F19 104.8(4) . . ?
F21 C72 C68 114.4(4) . . ?
F20 C72 C68 113.0(4) . . ?
F19 C72 C68 112.7(3) . . ?
F24 C73 F23 107.9(4) . . ?
F24 C73 F22 105.5(4) . . ?
F23 C73 F22 100.9(4) . . ?
F24 C73 C70 113.2(4) . . ?
F23 C73 C70 114.2(4) . . ?
F22 C73 C70 114.0(4) . . ?
C58 B1 C50 105.1(3) . . ?
C58 B1 C42 112.0(3) . . ?
C50 B1 C42 109.2(3) . . ?
C58 B1 C66 111.8(3) . . ?
C50 B1 C66 116.4(3) . . ?
C42 B1 C66 102.5(3) . . ?

loop_
_geom_bond_atom_site_label_1
_geom_bond_atom_site_label_2
_geom_bond_distance
_geom_bond_site_symmetry_2
_geom_bond_publ_flag
P1 C9 1.798(4) . ?
P1 C16 1.798(4) . ?
P1 C2 1.804(4) . ?
P1 C1 1.931(3) . ?
F1 C48 1.332(4) . ?
F2 C48 1.345(5) . ?
F3 C48 1.334(5) . ?
F4 C49 1.320(5) . ?
F5 C49 1.302(5) . ?
F6 C49 1.312(5) . ?
F7 C56 1.285(6) . ?
F8 C56 1.279(7) . ?
F9 C56 1.320(8) . ?
F10 C57 1.306(5) . ?
F11 C57 1.241(6) . ?
F12 C57 1.363(6) . ?
F13 C64 1.323(5) . ?
F14 C64 1.305(5) . ?
F15 C64 1.311(5) . ?
F16 C65 1.292(5) . ?
F17 C65 1.276(5) . ?
F18 C65 1.278(5) . ?
F19 C72 1.334(5) . ?
F20 C72 1.315(5) . ?
F21 C72 1.314(5) . ?
F22 C73 1.342(5) . ?
F23 C73 1.342(5) . ?
F24 C73 1.307(5) . ?
O1 C5 1.357(4) . ?
O1 C8 1.429(5) . ?
O2 C12 1.360(4) . ?
O2 C15 1.424(5) . ?
O3 C19 1.358(5) . ?
O3 C22 1.418(5) . ?
C1 C41 1.550(5) . ?
C1 C23 1.550(5) . ?
C1 C29 1.554(5) . ?
C2 C3 1.387(5) . ?
C2 C7 1.401(5) . ?
C3 C4 1.373(5) . ?
C4 C5 1.395(5) . ?
C5 C6 1.387(5) . ?
C6 C7 1.367(5) . ?
C9 C14 1.392(5) . ?
C9 C10 1.393(5) . ?
C10 C11 1.367(5) . ?
C11 C12 1.390(6) . ?
C12 C13 1.384(5) . ?
C13 C14 1.376(5) . ?
C16 C21 1.392(5) . ?
C16 C17 1.402(5) . ?
C17 C18 1.365(5) . ?
C18 C19 1.386(6) . ?
C19 C20 1.381(6) . ?
C20 C21 1.386(5) . ?
C23 C28 1.392(5) . ?
C23 C24 1.398(5) . ?
C24 C25 1.383(5) . ?
C25 C26 1.386(5) . ?
C26 C27 1.374(6) . ?
C27 C28 1.386(5) . ?
C29 C34 1.392(5) . ?
C29 C30 1.402(5) . ?
C30 C31 1.389(5) . ?
C31 C32 1.370(6) . ?
C32 C33 1.379(6) . ?
C33 C34 1.387(5) . ?
C36 C41 1.383(5) . ?
C36 C37 1.389(5) . ?
C37 C38 1.376(6) . ?
C38 C39 1.364(6) . ?
C39 C40 1.386(6) . ?
C40 C41 1.397(5) . ?
C42 C47 1.388(5) . ?
C42 C43 1.411(5) . ?
C42 B1 1.649(5) . ?
C43 C44 1.381(5) . ?
C44 C45 1.389(5) . ?
C44 C48 1.492(5) . ?
C45 C46 1.368(5) . ?
C46 C47 1.388(5) . ?
C46 C49 1.496(5) . ?
C50 C55 1.395(5) . ?
C50 C51 1.410(5) . ?
C50 B1 1.637(5) . ?
C51 C52 1.373(5) . ?
C52 C53 1.386(5) . ?
C52 C56 1.483(6) . ?
C53 C54 1.371(5) . ?
C54 C55 1.398(5) . ?
C54 C57 1.475(6) . ?
C58 C63 1.399(5) . ?
C58 C59 1.404(5) . ?
C58 B1 1.632(5) . ?
C59 C60 1.384(5) . ?
C60 C61 1.389(5) . ?
C60 C64 1.483(5) . ?
C61 C62 1.379(5) . ?
C62 C63 1.384(5) . ?
C62 C65 1.477(5) . ?
C66 C67 1.392(5) . ?
C66 C71 1.401(5) . ?
C66 B1 1.652(5) . ?
C67 C68 1.390(5) . ?
C68 C69 1.387(5) . ?
C68 C72 1.489(6) . ?
C69 C70 1.371(5) . ?
C70 C71 1.382(5) . ?
C70 C73 1.478(6) . ?

loop_
_geom_torsion_atom_site_label_1
_geom_torsion_atom_site_label_2
_geom_torsion_atom_site_label_3
_geom_torsion_atom_site_label_4
_geom_torsion
_geom_torsion_site_symmetry_1
_geom_torsion_site_symmetry_2
_geom_torsion_site_symmetry_3
_geom_torsion_site_symmetry_4
_geom_torsion_publ_flag
P1 C1 C23 C24 -62.3(4) . . . . ?
P1 C1 C23 C28 117.1(3) . . . . ?
P1 C1 C29 C30 -48.7(4) . . . . ?
P1 C1 C29 C34 136.3(3) . . . . ?
P1 C1 C41 C36 123.5(3) . . . . ?
P1 C1 C41 C40 -59.7(4) . . . . ?

loop_
_cod_related_entry_id
_cod_related_entry_database
_cod_related_entry_code
1 ChemSpider 21142444
